data_7102475
loop_
_publ_author_name
'Wang, Zheming'
'Zhang, Bin'
'Fujiwara, Hideki'
'Kobayashi, Hayao'
'Kurmoo, Mohamedally'

_publ_section_title
;
 Mn3(HCOO)6: a 3D porous magnet of diamond framework with nodes of
 Mn-centered MnMn4 tetrahedron and guest-modulated ordering
 temperature.
;
_journal_issue 4
_journal_name_full 'Chemical communications (Cambridge, England)'
_journal_page_first 416
_journal_page_last 417
_journal_paper_doi 10.1039/b314221c
_journal_year 2004
_chemical_formula_moiety '[Mn3(HCOO)6][CH3OH][H2O]'
_chemical_formula_sum 'C7 H12 Mn3 O14'
_chemical_formula_weight 484.99
_chemical_name_systematic
;
?
;
_space_group_IT_number 14
_symmetry_cell_setting monoclinic
_symmetry_space_group_name_Hall '-P 2ybc'
_symmetry_space_group_name_H-M 'P 1 21/c 1'
_atom_sites_solution_hydrogens geom
_atom_sites_solution_primary direct
_atom_sites_solution_secondary difmap
_audit_creation_method SHELXL-97
_cell_angle_alpha 90.00
_cell_angle_beta 127.056(3)
_cell_angle_gamma 90.00
_cell_formula_units_Z 4
_cell_length_a 11.6495(11)
_cell_length_b 10.1279(11)
_cell_length_c 18.6135(15)
_cell_measurement_reflns_used 11774
_cell_measurement_temperature 180(1)
_cell_measurement_theta_max 27.4835
_cell_measurement_theta_min 3.0222
_cell_volume 1752.6(3)
_computing_cell_refinement 'CrystalClear (Rigaku Corp., 2000)'
_computing_data_collection 'CrystalClear (Rigaku Corp., 2000)'
_computing_data_reduction 'CrystalClear (Rigaku Corp., 2000)'
_computing_molecular_graphics 'Bruker SHELXTL V5.1 (Sheldrick, 1998)'
_computing_publication_material 'SHELXL-97 (Sheldrick, 1997)'
_computing_structure_refinement 'SHELXL-97 (Sheldrick, 1997)'
_computing_structure_solution 'SHELXS-97 (Sheldrick, 1997)'
_diffrn_ambient_temperature 180(1)
_diffrn_detector_area_resol_mean 0.76
_diffrn_measured_fraction_theta_full 0.984
_diffrn_measured_fraction_theta_max 0.984
_diffrn_measurement_device_type 'Rigaku Mercury CCD (AFC7)'
_diffrn_measurement_method CCD
_diffrn_radiation_detector CCD
_diffrn_radiation_monochromator 'Graphite Monochromator'
_diffrn_radiation_source 'Rotating Anode'
_diffrn_radiation_type MoK\a
_diffrn_radiation_wavelength 0.71073
_diffrn_reflns_av_R_equivalents 0.0414
_diffrn_reflns_av_sigmaI/netI 0.0272
_diffrn_reflns_limit_h_max 15
_diffrn_reflns_limit_h_min -15
_diffrn_reflns_limit_k_max 13
_diffrn_reflns_limit_k_min -13
_diffrn_reflns_limit_l_max 23
_diffrn_reflns_limit_l_min -19
_diffrn_reflns_number 28835
_diffrn_reflns_theta_full 27.48
_diffrn_reflns_theta_max 27.48
_diffrn_reflns_theta_min 3.02
_diffrn_source_current 100.0000
_diffrn_source_power '5.4 kW'
_diffrn_source_voltage 50.0000
_exptl_absorpt_coefficient_mu 2.192
_exptl_absorpt_correction_T_max 1.0000
_exptl_absorpt_correction_T_min 0.8621
_exptl_absorpt_correction_type multi-scan
_exptl_crystal_colour 'pale pink'
_exptl_crystal_density_diffrn 1.838
_exptl_crystal_density_method 'not measured'
_exptl_crystal_description plate
_exptl_crystal_F_000 964
_exptl_crystal_size_max 0.16
_exptl_crystal_size_mid 0.14
_exptl_crystal_size_min 0.14
_refine_diff_density_max 0.657
_refine_diff_density_min -0.345
_refine_diff_density_rms 0.080
_refine_ls_extinction_method none
_refine_ls_goodness_of_fit_ref 1.101
_refine_ls_hydrogen_treatment mixed
_refine_ls_matrix_type full
_refine_ls_number_parameters 245
_refine_ls_number_reflns 3950
_refine_ls_number_restraints 2
_refine_ls_restrained_S_all 1.101
_refine_ls_R_factor_all 0.0413
_refine_ls_R_factor_gt 0.0305
_refine_ls_shift/su_max 0.001
_refine_ls_shift/su_mean 0.000
_refine_ls_structure_factor_coef Fsqd
_refine_ls_weighting_details 'calc w=1/[\s^2^(Fo^2^)+(0.0507P)^2^+0.0320P] where P=(Fo^2^+2Fc^2^)/3'
_refine_ls_weighting_scheme calc
_refine_ls_wR_factor_gt 0.0811
_refine_ls_wR_factor_ref 0.0836
_reflns_number_gt 3251
_reflns_number_total 3950
_reflns_threshold_expression >2sigma(I)
_cod_data_source_file b314221c.txt
_cod_data_source_block 1
_cod_depositor_comments
;
The following automatic conversions were performed:
'_symmetry_cell_setting' value 'Monoclinic' changed to 'monoclinic'
according to '/home/saulius/struct/CIF-dictionaries/cif_core.dic'
dictionary named 'cif_core.dic' version 2.4.1 from
2010-06-29.

'_exptl_absorpt_correction_type' value 'Multi-scan' changed
to 'multi-scan' according to
'/home/saulius/struct/CIF-dictionaries/cif_core.dic' dictionary named
'cif_core.dic' version 2.4.1 from 2010-06-29.

Automatic conversion script
Id: cif_fix_enum 1527 2010-12-29 10:47:43Z saulius 
;
_cod_original_sg_symbol_H-M 'P 2(1)/c'
_cod_database_code 7102475

loop_
_symmetry_equiv_pos_as_xyz
'x, y, z'
'-x, y+1/2, -z+1/2'
'-x, -y, -z'
'x, -y-1/2, z-1/2'

loop_
_atom_site_label
_atom_site_type_symbol
_atom_site_fract_x
_atom_site_fract_y
_atom_site_fract_z
_atom_site_U_iso_or_equiv
_atom_site_adp_type
_atom_site_occupancy
_atom_site_symmetry_multiplicity
_atom_site_calc_flag
_atom_site_refinement_flags
Mn1 Mn 0.37432(3) 0.08441(3) 0.131153(19) 0.01478(10) Uani 1 1 d .
Mn2 Mn 0.57553(3) -0.10029(3) 0.31508(2) 0.01689(10) Uani 1 1 d .
Mn3 Mn 0.5000 0.0000 0.0000 0.01871(12) Uani 1 2 d S
Mn4 Mn 0.0000 0.0000 0.0000 0.02111(13) Uani 1 2 d S
O1 O 0.43917(16) 0.20728(14) 0.24728(9) 0.0196(3) Uani 1 1 d .
O2 O 0.55274(19) 0.07452(16) 0.36767(10) 0.0273(4) Uani 1 1 d .
O3 O 0.59193(16) 0.00050(14) 0.21930(10) 0.0190(3) Uani 1 1 d .
O4 O 0.68006(18) 0.00373(18) 0.14175(11) 0.0321(4) Uani 1 1 d .
O5 O 0.45245(16) 0.26268(15) 0.10609(9) 0.0194(3) Uani 1 1 d .
O6 O 0.48175(19) 0.21092(17) 0.00144(10) 0.0296(4) Uani 1 1 d .
O7 O 0.34591(16) -0.07601(15) 0.19747(9) 0.0202(3) Uani 1 1 d .
O8 O 0.11091(19) -0.10724(19) 0.12488(11) 0.0367(5) Uani 1 1 d .
O9 O 0.33469(16) -0.02882(15) 0.02115(9) 0.0209(3) Uani 1 1 d .
O10 O 0.11621(19) -0.10695(17) -0.03739(12) 0.0330(4) Uani 1 1 d .
O11 O 0.15904(16) 0.16232(15) 0.05982(10) 0.0212(3) Uani 1 1 d .
O12 O 0.19788(17) 0.37827(16) 0.09046(10) 0.0267(4) Uani 1 1 d .
C1 C 0.4980(3) 0.1814(2) 0.32915(14) 0.0245(5) Uani 1 1 d .
H1 H 0.5007 0.2506 0.3646 0.029 Uiso 1 1 calc R
C2 C 0.6925(3) -0.0073(2) 0.21150(15) 0.0243(5) Uani 1 1 d .
H2 H 0.7865 -0.0234 0.2650 0.029 Uiso 1 1 calc R
C3 C 0.4753(3) 0.2907(2) 0.04908(15) 0.0251(5) Uani 1 1 d .
H3 H 0.4886 0.3812 0.0426 0.030 Uiso 1 1 calc R
C4 C 0.2377(3) -0.1274(3) 0.18717(15) 0.0297(6) Uani 1 1 d .
H4 H 0.2568 -0.1877 0.2323 0.036 Uiso 1 1 calc R
C5 C 0.2254(3) -0.1017(2) -0.03191(15) 0.0261(5) Uani 1 1 d .
H5 H 0.2299 -0.1576 -0.0712 0.031 Uiso 1 1 calc R
C6 C 0.1194(3) 0.2816(2) 0.05222(15) 0.0257(5) Uani 1 1 d .
H6 H 0.0188 0.2979 0.0130 0.031 Uiso 1 1 calc R
O22 O 0.1865(18) -0.4472(11) -0.0864(7) 0.209(8) Uani 0.50 1 d PD
C22 C 0.2116(17) -0.430(2) -0.1491(9) 0.198(10) Uani 0.50 1 d PD
O23 O -0.1124(13) -0.1765(17) -0.2449(8) 0.225(6) Uani 0.50 1 d PD
C23 C -0.020(3) -0.224(4) -0.2652(16) 0.39(4) Uani 0.50 1 d PD
O101 O 0.101(3) -0.409(3) -0.1763(17) 0.175(9) Uiso 0.25 1 d P
O102 O -0.073(5) -0.181(5) -0.342(3) 0.293(19) Uiso 0.25 1 d P
O103 O -0.062(5) -0.256(5) -0.289(4) 0.24(2) Uiso 0.25 1 d P
O104 O 0.152(4) -0.530(5) -0.110(2) 0.244(17) Uiso 0.25 1 d P

loop_
_atom_site_aniso_label
_atom_site_aniso_U_11
_atom_site_aniso_U_22
_atom_site_aniso_U_33
_atom_site_aniso_U_23
_atom_site_aniso_U_13
_atom_site_aniso_U_12
Mn1 0.01472(18) 0.01445(18) 0.01490(16) -0.00099(11) 0.00879(14) -0.00067(12)
Mn2 0.0185(2) 0.01449(19) 0.01723(17) 0.00203(11) 0.01056(14) 0.00154(12)
Mn3 0.0189(3) 0.0228(3) 0.0198(2) -0.00304(17) 0.0145(2) -0.00234(19)
Mn4 0.0138(3) 0.0230(3) 0.0237(2) -0.00398(18) 0.0098(2) -0.00456(19)
O1 0.0267(9) 0.0156(8) 0.0172(7) -0.0001(6) 0.0136(6) -0.0004(6)
O2 0.0382(11) 0.0207(9) 0.0216(8) 0.0025(6) 0.0173(8) 0.0064(7)
O3 0.0184(8) 0.0205(9) 0.0216(7) 0.0043(6) 0.0140(6) 0.0017(6)
O4 0.0221(9) 0.0561(13) 0.0211(8) -0.0006(7) 0.0146(7) -0.0008(8)
O5 0.0258(9) 0.0164(8) 0.0227(7) -0.0017(6) 0.0181(7) -0.0023(6)
O6 0.0462(11) 0.0243(9) 0.0347(9) -0.0008(7) 0.0331(9) 0.0000(8)
O7 0.0170(8) 0.0199(9) 0.0226(7) 0.0027(6) 0.0113(7) -0.0010(6)
O8 0.0176(10) 0.0504(13) 0.0326(9) 0.0100(8) 0.0100(8) -0.0062(8)
O9 0.0190(8) 0.0262(9) 0.0214(7) -0.0081(6) 0.0142(7) -0.0059(7)
O10 0.0223(10) 0.0369(11) 0.0452(10) -0.0132(8) 0.0231(8) -0.0091(8)
O11 0.0152(8) 0.0184(9) 0.0260(8) -0.0038(6) 0.0103(6) -0.0016(6)
O12 0.0202(9) 0.0196(9) 0.0300(8) -0.0035(6) 0.0097(7) -0.0014(7)
C1 0.0332(14) 0.0189(12) 0.0221(11) -0.0024(9) 0.0171(10) 0.0004(10)
C2 0.0169(12) 0.0310(14) 0.0221(11) 0.0012(9) 0.0103(9) 0.0013(9)
C3 0.0373(14) 0.0152(12) 0.0318(12) 0.0001(9) 0.0256(11) -0.0022(10)
C4 0.0225(14) 0.0339(15) 0.0271(12) 0.0071(10) 0.0121(11) -0.0060(11)
C5 0.0280(14) 0.0286(14) 0.0269(12) -0.0117(9) 0.0193(11) -0.0082(10)
C6 0.0153(12) 0.0261(14) 0.0284(11) -0.0022(9) 0.0093(9) 0.0000(10)
O22 0.36(2) 0.087(7) 0.118(7) 0.019(6) 0.113(10) 0.030(10)
C22 0.109(11) 0.40(3) 0.092(9) -0.098(13) 0.065(8) -0.149(15)
O23 0.160(11) 0.338(19) 0.141(9) -0.071(10) 0.071(8) -0.091(12)
C23 0.69(8) 0.43(5) 0.26(3) -0.22(3) 0.40(5) -0.30(5)

loop_
_atom_type_symbol
_atom_type_description
_atom_type_scat_dispersion_real
_atom_type_scat_dispersion_imag
_atom_type_scat_source
C C 0.0033 0.0016 'International Tables Vol C Tables 4.2.6.8 and 6.1.1.4'
H H 0.0000 0.0000 'International Tables Vol C Tables 4.2.6.8 and 6.1.1.4'
O O 0.0106 0.0060 'International Tables Vol C Tables 4.2.6.8 and 6.1.1.4'
Mn Mn 0.3368 0.7283 'International Tables Vol C Tables 4.2.6.8 and 6.1.1.4'

loop_
_geom_angle_atom_site_label_1
_geom_angle_atom_site_label_2
_geom_angle_atom_site_label_3
_geom_angle
_geom_angle_site_symmetry_1
_geom_angle_site_symmetry_3
O9 Mn1 O11 96.11(6) . .
O9 Mn1 O7 97.08(6) . .
O11 Mn1 O7 95.97(6) . .
O9 Mn1 O5 96.63(5) . .
O11 Mn1 O5 92.60(6) . .
O7 Mn1 O5 162.94(5) . .
O9 Mn1 O1 173.24(6) . .
O11 Mn1 O1 88.93(6) . .
O7 Mn1 O1 86.83(5) . .
O5 Mn1 O1 78.60(5) . .
O9 Mn1 O3 89.65(6) . .
O11 Mn1 O3 172.07(5) . .
O7 Mn1 O3 77.86(6) . .
O5 Mn1 O3 92.14(6) . .
O1 Mn1 O3 85.78(6) . .
O2 Mn2 O12 98.18(7) . 2_645
O2 Mn2 O3 94.85(6) . .
O12 Mn2 O3 92.73(6) 2_645 .
O2 Mn2 O5 96.31(6) . 2_645
O12 Mn2 O5 89.60(6) 2_645 2_645
O3 Mn2 O5 168.16(6) . 2_645
O2 Mn2 O1 169.80(7) . 2_645
O12 Mn2 O1 90.51(6) 2_645 2_645
O3 Mn2 O1 90.04(5) . 2_645
O5 Mn2 O1 78.33(5) 2_645 2_645
O2 Mn2 O7 87.20(6) . .
O12 Mn2 O7 169.47(6) 2_645 .
O3 Mn2 O7 77.73(6) . .
O5 Mn2 O7 98.84(6) 2_645 .
O1 Mn2 O7 85.09(6) 2_645 .
O6 Mn3 O6 180.00(10) . 3_655
O6 Mn3 O4 90.12(6) . 3_655
O6 Mn3 O4 89.88(6) 3_655 3_655
O6 Mn3 O4 89.88(6) . .
O6 Mn3 O4 90.12(6) 3_655 .
O4 Mn3 O4 180.00(8) 3_655 .
O6 Mn3 O9 91.48(6) . .
O6 Mn3 O9 88.52(6) 3_655 .
O4 Mn3 O9 84.63(6) 3_655 .
O4 Mn3 O9 95.37(6) . .
O6 Mn3 O9 88.52(6) . 3_655
O6 Mn3 O9 91.48(6) 3_655 3_655
O4 Mn3 O9 95.37(6) 3_655 3_655
O4 Mn3 O9 84.63(6) . 3_655
O9 Mn3 O9 180.00(11) . 3_655
O10 Mn4 O10 180.00(6) . 3
O10 Mn4 O8 89.42(7) . 3
O10 Mn4 O8 90.58(7) 3 3
O10 Mn4 O8 90.58(7) . .
O10 Mn4 O8 89.42(7) 3 .
O8 Mn4 O8 180.00(12) 3 .
O10 Mn4 O11 92.15(6) . .
O10 Mn4 O11 87.85(6) 3 .
O8 Mn4 O11 86.80(6) 3 .
O8 Mn4 O11 93.20(6) . .
O10 Mn4 O11 87.85(6) . 3
O10 Mn4 O11 92.15(6) 3 3
O8 Mn4 O11 93.20(6) 3 3
O8 Mn4 O11 86.80(6) . 3
O11 Mn4 O11 180.0 . 3
C1 O1 Mn1 133.11(14) . .
C1 O1 Mn2 128.74(14) . 2_655
Mn1 O1 Mn2 96.33(5) . 2_655
C1 O2 Mn2 128.78(14) . .
C2 O3 Mn2 127.78(14) . .
C2 O3 Mn1 132.00(14) . .
Mn2 O3 Mn1 99.38(6) . .
C2 O4 Mn3 134.48(16) . .
C3 O5 Mn2 127.63(14) . 2_655
C3 O5 Mn1 133.05(14) . .
Mn2 O5 Mn1 97.54(5) 2_655 .
C3 O6 Mn3 135.11(15) . .
C4 O7 Mn1 134.13(15) . .
C4 O7 Mn2 126.87(14) . .
Mn1 O7 Mn2 97.85(6) . .
C4 O8 Mn4 134.60(16) . .
C5 O9 Mn1 126.20(14) . .
C5 O9 Mn3 120.65(13) . .
Mn1 O9 Mn3 113.06(7) . .
C5 O10 Mn4 141.48(16) . .
C6 O11 Mn1 128.71(14) . .
C6 O11 Mn4 120.87(14) . .
Mn1 O11 Mn4 110.38(7) . .
C6 O12 Mn2 132.76(15) . 2_655
O2 C1 O1 126.4(2) . .
O2 C1 H1 116.8 . .
O1 C1 H1 116.8 . .
O4 C2 O3 126.2(2) . .
O4 C2 H2 116.9 . .
O3 C2 H2 116.9 . .
O6 C3 O5 126.0(2) . .
O6 C3 H3 117.0 . .
O5 C3 H3 117.0 . .
O8 C4 O7 126.6(2) . .
O8 C4 H4 116.7 . .
O7 C4 H4 116.7 . .
O10 C5 O9 126.6(2) . .
O10 C5 H5 116.7 . .
O9 C5 H5 116.7 . .
O12 C6 O11 126.8(2) . .
O12 C6 H6 116.6 . .
O11 C6 H6 116.6 . .

loop_
_geom_bond_atom_site_label_1
_geom_bond_atom_site_label_2
_geom_bond_distance
_geom_bond_site_symmetry_2
Mn1 O9 2.1404(14) .
Mn1 O11 2.1592(15) .
Mn1 O7 2.1830(14) .
Mn1 O5 2.1948(15) .
Mn1 O1 2.1962(14) .
Mn1 O3 2.1972(15) .
Mn2 O2 2.1158(16) .
Mn2 O12 2.1244(16) 2_645
Mn2 O3 2.1605(14) .
Mn2 O5 2.1820(14) 2_645
Mn2 O1 2.2216(15) 2_645
Mn2 O7 2.2251(16) .
Mn3 O6 2.1485(18) .
Mn3 O6 2.1485(18) 3_655
Mn3 O4 2.1663(16) 3_655
Mn3 O4 2.1663(16) .
Mn3 O9 2.2052(14) .
Mn3 O9 2.2052(14) 3_655
Mn4 O10 2.1507(16) .
Mn4 O10 2.1507(16) 3
Mn4 O8 2.1524(17) 3
Mn4 O8 2.1524(17) .
Mn4 O11 2.2111(15) .
Mn4 O11 2.2111(15) 3
O1 C1 1.265(2) .
O1 Mn2 2.2216(15) 2_655
O2 C1 1.242(3) .
O3 C2 1.267(3) .
O4 C2 1.221(3) .
O5 C3 1.272(3) .
O5 Mn2 2.1820(14) 2_655
O6 C3 1.235(3) .
O7 C4 1.267(3) .
O8 C4 1.226(3) .
O9 C5 1.275(3) .
O10 C5 1.215(3) .
O11 C6 1.270(3) .
O12 C6 1.231(3) .
O12 Mn2 2.1244(16) 2_655
C1 H1 0.9500 .
C2 H2 0.9500 .
C3 H3 0.9500 .
C4 H4 0.9500 .
C5 H5 0.9500 .
C6 H6 0.9500 .
O22 C22 1.375(14) .
O23 C23 1.424(19) .
